data_1516843
loop_
_publ_author_name
'Kuldeep Mahiya'
'Pavan Mathur'

_publ_section_title
;
 Morphology dependant oxidation of aromatic alcohols by new symmetrical
 copper(II) metallatriangles formed by self-assembly of a shared
 bis-benzimidazolyl diamide ligand
;
_journal_name_full
;
Inorganica Chimica Acta
;
_journal_page_first 36
_journal_page_last 44
_journal_volume 399
_journal_year 2013
_chemical_formula_moiety 'C30 H24 N6 O2'
_chemical_formula_sum 'C30 H24 N6 O2'
_chemical_formula_weight 500.55
_space_group_IT_number 15
_symmetry_cell_setting monoclinic
_symmetry_space_group_name_Hall '-C 2yc'
_symmetry_space_group_name_H-M 'C 1 2/c 1'
_atom_sites_solution_hydrogens geom
_atom_sites_solution_primary direct
_atom_sites_solution_secondary difmap
_cell_angle_alpha 90.00
_cell_angle_beta 116.08(3)
_cell_angle_gamma 90.00
_cell_formula_units_Z 4
_cell_length_a 18.406(3)
_cell_length_b 14.735(3)
_cell_length_c 9.950(3)
_cell_measurement_reflns_used 1664
_cell_measurement_temperature 298(2)
_cell_measurement_theta_max 26.0
_cell_measurement_theta_min 3.4
_cell_volume 2423.8(11)
_computing_structure_refinement 'SHELXL-97 (Sheldrick, 1997)'
_computing_structure_solution 'SHELXS-97 (Sheldrick, 1990)'
_diffrn_ambient_temperature 298(2)
_diffrn_measured_fraction_theta_full 0.998
_diffrn_measured_fraction_theta_max 0.998
_diffrn_radiation_monochromator graphite
_diffrn_radiation_source 'fine-focus sealed tube'
_diffrn_radiation_type MoK\a
_diffrn_radiation_wavelength 0.71073
_diffrn_reflns_av_R_equivalents 0.0695
_diffrn_reflns_av_sigmaI/netI 0.0479
_diffrn_reflns_limit_h_max 22
_diffrn_reflns_limit_h_min -22
_diffrn_reflns_limit_k_max 18
_diffrn_reflns_limit_k_min -18
_diffrn_reflns_limit_l_max 12
_diffrn_reflns_limit_l_min -10
_diffrn_reflns_number 8423
_diffrn_reflns_theta_full 26.00
_diffrn_reflns_theta_max 26.00
_diffrn_reflns_theta_min 3.33
_exptl_absorpt_coefficient_mu 0.090
_exptl_absorpt_correction_T_max 0.9893
_exptl_absorpt_correction_T_min 0.9806
_exptl_absorpt_correction_type multi-scan
_exptl_absorpt_process_details sadabs
_exptl_crystal_density_diffrn 1.372
_exptl_crystal_density_method 'not measured'
_exptl_crystal_F_000 1048
_exptl_crystal_size_max 0.22
_exptl_crystal_size_mid 0.16
_exptl_crystal_size_min 0.12
_refine_diff_density_max 0.246
_refine_diff_density_min -0.259
_refine_diff_density_rms 0.055
_refine_ls_extinction_method none
_refine_ls_goodness_of_fit_ref 1.039
_refine_ls_hydrogen_treatment constr
_refine_ls_matrix_type full
_refine_ls_number_parameters 172
_refine_ls_number_reflns 2384
_refine_ls_number_restraints 0
_refine_ls_restrained_S_all 1.039
_refine_ls_R_factor_all 0.0895
_refine_ls_R_factor_gt 0.0651
_refine_ls_shift/su_max 0.000
_refine_ls_shift/su_mean 0.000
_refine_ls_structure_factor_coef Fsqd
_refine_ls_weighting_details 'calc w=1/[\s^2^(Fo^2^)+(0.0999P)^2^+0.0000P] where P=(Fo^2^+2Fc^2^)/3'
_refine_ls_weighting_scheme calc
_refine_ls_wR_factor_gt 0.1649
_refine_ls_wR_factor_ref 0.1856
_reflns_number_gt 1664
_reflns_number_total 2384
_reflns_threshold_expression >2sigma(I)
_cod_data_source_file ICA-2013-399-36-44-3.cif
_cod_data_source_block III
_cod_original_sg_symbol_H-M 'C 2/c'
_cod_database_code 1516843

loop_
_symmetry_equiv_pos_as_xyz
'x, y, z'
'-x, y, -z+1/2'
'x+1/2, y+1/2, z'
'-x+1/2, y+1/2, -z+1/2'
'-x, -y, -z'
'x, -y, z-1/2'
'-x+1/2, -y+1/2, -z'
'x+1/2, -y+1/2, z-1/2'

loop_
_atom_site_label
_atom_site_type_symbol
_atom_site_fract_x
_atom_site_fract_y
_atom_site_fract_z
_atom_site_U_iso_or_equiv
_atom_site_adp_type
_atom_site_occupancy
_atom_site_symmetry_multiplicity
_atom_site_calc_flag
_atom_site_refinement_flags
C1 C 0.11644(16) 0.09383(18) 0.7903(3) 0.0676(7) Uani 1 1 d .
H1 H 0.0613 0.0815 0.7481 0.081 Uiso 1 1 calc R
C2 C 0.1615(2) 0.09982(19) 0.9425(3) 0.0741(8) Uani 1 1 d .
H2 H 0.1363 0.0922 1.0048 0.089 Uiso 1 1 calc R
C3 C 0.2442(2) 0.1171(2) 1.0052(3) 0.0804(9) Uani 1 1 d .
H3 H 0.2730 0.1209 1.1088 0.096 Uiso 1 1 calc R
C4 C 0.28410(17) 0.12847(19) 0.9190(3) 0.0741(8) Uani 1 1 d .
H4 H 0.3395 0.1392 0.9623 0.089 Uiso 1 1 calc R
C5 C 0.23928(14) 0.12352(16) 0.7635(3) 0.0531(6) Uani 1 1 d .
C6 C 0.15650(14) 0.10699(14) 0.7023(3) 0.0527(6) Uani 1 1 d .
C7 C 0.19636(13) 0.12707(15) 0.5255(2) 0.0493(6) Uani 1 1 d .
C8 C 0.19052(13) 0.13776(16) 0.3725(2) 0.0550(6) Uani 1 1 d .
H8A H 0.2437 0.1516 0.3799 0.066 Uiso 1 1 calc R
H8B H 0.1728 0.0809 0.3188 0.066 Uiso 1 1 calc R
C9 C 0.06216(12) 0.19309(16) 0.1754(2) 0.0469(6) Uani 1 1 d .
C10 C 0.01270(12) 0.27428(15) 0.0973(2) 0.0450(6) Uani 1 1 d .
C11 C -0.01183(13) 0.34181(15) 0.1678(2) 0.0465(6) Uani 1 1 d .
C12 C -0.06037(16) 0.41219(16) 0.0810(3) 0.0570(6) Uani 1 1 d .
H12 H -0.0775 0.4570 0.1264 0.068 Uiso 1 1 calc R
C13 C -0.08349(16) 0.41680(18) -0.0706(3) 0.0623(7) Uani 1 1 d .
H13 H -0.1156 0.4646 -0.1264 0.075 Uiso 1 1 calc R
C14 C -0.05906(15) 0.35089(18) -0.1394(3) 0.0619(7) Uani 1 1 d .
H14 H -0.0747 0.3539 -0.2418 0.074 Uiso 1 1 calc R
C15 C -0.01150(14) 0.28060(16) -0.0566(2) 0.0552(6) Uani 1 1 d .
H15 H 0.0050 0.2363 -0.1039 0.066 Uiso 1 1 calc R
N1 N 0.13077(11) 0.10844(12) 0.5506(2) 0.0559(6) Uani 1 1 d .
H1A H 0.0822 0.0993 0.4835 0.067 Uiso 1 1 calc R
N2 N 0.26263(11) 0.13599(13) 0.6497(2) 0.0540(5) Uani 1 1 d .
N3 N 0.13447(10) 0.20936(12) 0.28818(19) 0.0503(5) Uani 1 1 d .
H3A H 0.1487 0.2648 0.3124 0.060 Uiso 1 1 calc R
O1 O 0.03711(9) 0.11557(11) 0.13384(19) 0.0629(5) Uani 1 1 d .

loop_
_atom_site_aniso_label
_atom_site_aniso_U_11
_atom_site_aniso_U_22
_atom_site_aniso_U_33
_atom_site_aniso_U_23
_atom_site_aniso_U_13
_atom_site_aniso_U_12
C1 0.0478(15) 0.0773(17) 0.0843(19) 0.0106(14) 0.0352(15) 0.0089(13)
C2 0.079(2) 0.0792(19) 0.0776(19) 0.0099(15) 0.0465(18) 0.0110(16)
C3 0.071(2) 0.104(2) 0.0605(16) 0.0042(14) 0.0229(15) -0.0033(17)
C4 0.0485(16) 0.099(2) 0.0610(16) 0.0027(14) 0.0113(13) -0.0095(14)
C5 0.0356(12) 0.0602(14) 0.0561(14) 0.0019(10) 0.0135(11) -0.0006(10)
C6 0.0369(12) 0.0560(14) 0.0613(15) 0.0025(11) 0.0179(11) 0.0056(10)
C7 0.0309(11) 0.0552(13) 0.0566(14) -0.0009(10) 0.0144(10) 0.0040(10)
C8 0.0300(11) 0.0718(15) 0.0571(14) 0.0004(11) 0.0134(10) 0.0056(11)
C9 0.0283(10) 0.0648(15) 0.0469(12) -0.0020(10) 0.0160(9) -0.0003(10)
C10 0.0248(10) 0.0594(13) 0.0477(12) 0.0002(10) 0.0131(9) -0.0031(9)
C11 0.0293(10) 0.0563(13) 0.0519(12) 0.0010(10) 0.0159(9) -0.0045(10)
C12 0.0483(14) 0.0612(14) 0.0619(14) 0.0039(11) 0.0245(12) 0.0053(12)
C13 0.0462(14) 0.0725(16) 0.0625(16) 0.0173(12) 0.0187(12) 0.0082(12)
C14 0.0433(13) 0.0897(18) 0.0474(13) 0.0083(13) 0.0150(11) 0.0037(13)
C15 0.0399(12) 0.0748(16) 0.0506(13) -0.0037(11) 0.0196(11) 0.0007(11)
N1 0.0248(9) 0.0763(14) 0.0579(12) -0.0026(9) 0.0101(9) -0.0011(9)
N2 0.0287(9) 0.0705(13) 0.0531(11) 0.0010(9) 0.0091(9) -0.0019(9)
N3 0.0293(9) 0.0595(11) 0.0516(11) -0.0027(8) 0.0081(8) 0.0000(8)
O1 0.0327(9) 0.0628(11) 0.0748(11) -0.0079(8) 0.0067(8) -0.0018(8)

loop_
_atom_type_symbol
_atom_type_description
_atom_type_scat_dispersion_real
_atom_type_scat_dispersion_imag
_atom_type_scat_source
C C 0.0033 0.0016 'International Tables Vol C Tables 4.2.6.8 and 6.1.1.4'
H H 0.0000 0.0000 'International Tables Vol C Tables 4.2.6.8 and 6.1.1.4'
N N 0.0061 0.0033 'International Tables Vol C Tables 4.2.6.8 and 6.1.1.4'
O O 0.0106 0.0060 'International Tables Vol C Tables 4.2.6.8 and 6.1.1.4'

loop_
_geom_angle_atom_site_label_1
_geom_angle_atom_site_label_2
_geom_angle_atom_site_label_3
_geom_angle
_geom_angle_site_symmetry_3
C2 C1 C6 117.2(3) .
C2 C1 H1 121.4 .
C6 C1 H1 121.4 .
C1 C2 C3 121.3(3) .
C1 C2 H2 119.4 .
C3 C2 H2 119.4 .
C4 C3 C2 121.7(3) .
C4 C3 H3 119.1 .
C2 C3 H3 119.1 .
C3 C4 C5 118.1(3) .
C3 C4 H4 121.0 .
C5 C4 H4 121.0 .
N2 C5 C6 109.7(2) .
N2 C5 C4 130.6(2) .
C6 C5 C4 119.6(3) .
N1 C6 C1 132.6(2) .
N1 C6 C5 105.2(2) .
C1 C6 C5 122.2(2) .
N2 C7 N1 112.4(2) .
N2 C7 C8 125.1(2) .
N1 C7 C8 122.5(2) .
N3 C8 C7 112.36(18) .
N3 C8 H8A 109.1 .
C7 C8 H8A 109.1 .
N3 C8 H8B 109.1 .
C7 C8 H8B 109.1 .
H8A C8 H8B 107.9 .
O1 C9 N3 122.5(2) .
O1 C9 C10 120.90(18) .
N3 C9 C10 116.6(2) .
C15 C10 C11 118.9(2) .
C15 C10 C9 116.8(2) .
C11 C10 C9 124.29(19) .
C12 C11 C10 118.6(2) .
C12 C11 C11 118.45(18) 2
C10 C11 C11 122.97(16) 2
C13 C12 C11 121.4(2) .
C13 C12 H12 119.3 .
C11 C12 H12 119.3 .
C14 C13 C12 120.0(2) .
C14 C13 H13 120.0 .
C12 C13 H13 120.0 .
C13 C14 C15 119.8(2) .
C13 C14 H14 120.1 .
C15 C14 H14 120.1 .
C14 C15 C10 121.3(2) .
C14 C15 H15 119.3 .
C10 C15 H15 119.3 .
C7 N1 C6 107.44(19) .
C7 N1 H1A 126.3 .
C6 N1 H1A 126.3 .
C7 N2 C5 105.25(19) .
C9 N3 C8 123.17(19) .
C9 N3 H3A 118.4 .
C8 N3 H3A 118.4 .

loop_
_geom_bond_atom_site_label_1
_geom_bond_atom_site_label_2
_geom_bond_distance
_geom_bond_site_symmetry_2
C1 C2 1.373(4) .
C1 C6 1.384(3) .
C1 H1 0.9300 .
C2 C3 1.390(5) .
C2 H2 0.9300 .
C3 C4 1.364(4) .
C3 H3 0.9300 .
C4 C5 1.399(3) .
C4 H4 0.9300 .
C5 N2 1.389(3) .
C5 C6 1.391(3) .
C6 N1 1.369(3) .
C7 N2 1.307(3) .
C7 N1 1.364(3) .
C7 C8 1.487(3) .
C8 N3 1.456(3) .
C8 H8A 0.9700 .
C8 H8B 0.9700 .
C9 O1 1.233(2) .
C9 N3 1.332(3) .
C9 C10 1.497(3) .
C10 C15 1.397(3) .
C10 C11 1.402(3) .
C11 C12 1.393(3) .
C11 C11 1.497(4) 2
C12 C13 1.378(3) .
C12 H12 0.9300 .
C13 C14 1.373(4) .
C13 H13 0.9300 .
C14 C15 1.372(3) .
C14 H14 0.9300 .
C15 H15 0.9300 .
N1 H1A 0.8600 .
N3 H3A 0.8600 .

loop_
_geom_torsion_atom_site_label_1
_geom_torsion_atom_site_label_2
_geom_torsion_atom_site_label_3
_geom_torsion_atom_site_label_4
_geom_torsion
_geom_torsion_site_symmetry_1
_geom_torsion_site_symmetry_4
C6 C1 C2 C3 -0.9(4) . .
C1 C2 C3 C4 -0.2(4) . .
C2 C3 C4 C5 0.8(4) . .
C3 C4 C5 N2 177.0(2) . .
C3 C4 C5 C6 -0.2(4) . .
C2 C1 C6 N1 -177.9(2) . .
C2 C1 C6 C5 1.5(4) . .
N2 C5 C6 N1 0.8(3) . .
C4 C5 C6 N1 178.6(2) . .
N2 C5 C6 C1 -178.7(2) . .
C4 C5 C6 C1 -0.9(4) . .
N2 C7 C8 N3 -120.5(2) . .
N1 C7 C8 N3 58.0(3) . .
O1 C9 C10 C15 -55.9(3) . .
N3 C9 C10 C15 122.4(2) . .
O1 C9 C10 C11 122.5(2) . .
N3 C9 C10 C11 -59.1(3) . .
C15 C10 C11 C12 0.8(3) . .
C9 C10 C11 C12 -177.6(2) . .
C15 C10 C11 C11 -179.2(2) . 2
C9 C10 C11 C11 2.5(3) . 2
C10 C11 C12 C13 -0.7(4) . .
C11 C11 C12 C13 179.2(2) 2 .
C11 C12 C13 C14 0.4(4) . .
C12 C13 C14 C15 -0.1(4) . .
C13 C14 C15 C10 0.2(4) . .
C11 C10 C15 C14 -0.5(3) . .
C9 C10 C15 C14 178.0(2) . .
N2 C7 N1 C6 1.2(3) . .
C8 C7 N1 C6 -177.41(18) . .
C1 C6 N1 C7 178.3(2) . .
C5 C6 N1 C7 -1.2(2) . .
N1 C7 N2 C5 -0.7(2) . .
C8 C7 N2 C5 177.9(2) . .
C6 C5 N2 C7 -0.1(2) . .
C4 C5 N2 C7 -177.5(3) . .
O1 C9 N3 C8 0.1(3) . .
C10 C9 N3 C8 -178.27(19) . .
C7 C8 N3 C9 -107.3(2) . .
